data_7202320
loop_
_publ_author_name
'Du, Miao'
'Zhang, Zhi-Hui'
'Wang, Xiu-Guang'
'Tang, Liang-Fu'
'Zhao, Xiao-Jun'

_publ_section_title
;
 Structural modulation of polythreading and interpenetrating
 coordination networks with an elongated dipyridyl building block and
 various anionic co-ligands
;
_journal_issue 12
_journal_name_full CrystEngComm
_journal_page_first 1855
_journal_paper_doi 10.1039/b810121c
_journal_volume 10
_journal_year 2008
_chemical_formula_sum 'C46 H48 N18 Ni O2'
_chemical_formula_weight 943.73
_chemical_name_systematic
;
?
;
_space_group_IT_number 60
_symmetry_cell_setting orthorhombic
_symmetry_space_group_name_Hall '-P 2n 2ab'
_symmetry_space_group_name_H-M 'P b c n'
_atom_sites_solution_hydrogens geom
_atom_sites_solution_primary direct
_atom_sites_solution_secondary difmap
_audit_creation_method SHELXL-97
_cell_angle_alpha 90.00
_cell_angle_beta 90.00
_cell_angle_gamma 90.00
_cell_formula_units_Z 4
_cell_length_a 24.893(2)
_cell_length_b 24.682(2)
_cell_length_c 8.1486(7)
_cell_measurement_reflns_used 1639
_cell_measurement_temperature 293(2)
_cell_measurement_theta_max 19.24
_cell_measurement_theta_min 2.32
_cell_volume 5006.6(7)
_computing_cell_refinement 'Bruker APEX II'
_computing_data_collection 'Bruker APEX II'
_computing_data_reduction 'Bruker SAINT'
_computing_molecular_graphics 'Bruker SHELXTL'
_computing_publication_material 'Bruker SHELXTL'
_computing_structure_refinement 'SHELXL-97 (Sheldrick, 1997)'
_computing_structure_solution 'SHELXS-97 (Sheldrick, 1990)'
_diffrn_ambient_temperature 293(2)
_diffrn_measured_fraction_theta_full 0.999
_diffrn_measured_fraction_theta_max 0.999
_diffrn_measurement_device_type 'APEX II CCD area detector'
_diffrn_measurement_method 'phi and omega scans'
_diffrn_radiation_monochromator graphite
_diffrn_radiation_source 'fine-focus sealed tube'
_diffrn_radiation_type MoK\a
_diffrn_radiation_wavelength 0.71073
_diffrn_reflns_av_R_equivalents 0.1471
_diffrn_reflns_av_sigmaI/netI 0.1183
_diffrn_reflns_limit_h_max 32
_diffrn_reflns_limit_h_min -28
_diffrn_reflns_limit_k_max 23
_diffrn_reflns_limit_k_min -32
_diffrn_reflns_limit_l_max 10
_diffrn_reflns_limit_l_min -10
_diffrn_reflns_number 32086
_diffrn_reflns_theta_full 27.84
_diffrn_reflns_theta_max 27.84
_diffrn_reflns_theta_min 1.64
_exptl_absorpt_coefficient_mu 0.443
_exptl_absorpt_correction_T_max 0.9053
_exptl_absorpt_correction_T_min 0.8836
_exptl_absorpt_correction_type multi-scan
_exptl_absorpt_process_details SADABS
_exptl_crystal_colour Green
_exptl_crystal_density_diffrn 1.252
_exptl_crystal_density_meas ?
_exptl_crystal_density_method 'not measured'
_exptl_crystal_description BLOCK
_exptl_crystal_F_000 1976
_exptl_crystal_size_max 0.28
_exptl_crystal_size_mid 0.24
_exptl_crystal_size_min 0.20
_refine_diff_density_max 0.331
_refine_diff_density_min -0.487
_refine_diff_density_rms 0.066
_refine_ls_extinction_method none
_refine_ls_goodness_of_fit_ref 0.957
_refine_ls_hydrogen_treatment constr
_refine_ls_matrix_type full
_refine_ls_number_parameters 317
_refine_ls_number_reflns 5962
_refine_ls_number_restraints 0
_refine_ls_restrained_S_all 0.957
_refine_ls_R_factor_all 0.1739
_refine_ls_R_factor_gt 0.0599
_refine_ls_shift/su_max 0.000
_refine_ls_shift/su_mean 0.000
_refine_ls_structure_factor_coef Fsqd
_refine_ls_weighting_details 'calc w=1/[\s^2^(Fo^2^)+(0.0879P)^2^+0.0000P] where P=(Fo^2^+2Fc^2^)/3'
_refine_ls_weighting_scheme calc
_refine_ls_wR_factor_gt 0.1419
_refine_ls_wR_factor_ref 0.1932
_reflns_number_gt 2577
_reflns_number_total 5962
_reflns_threshold_expression >2sigma(I)
_cod_data_source_file b810121c.txt
_cod_data_source_block 1.Ni
_cod_depositor_comments
;
The following automatic conversions were performed:
'_symmetry_cell_setting' value 'Orthorhombic' changed to 'orthorhombic'
according to '/home/saulius/struct/CIF-dictionaries/cif_core.dic'
dictionary named 'cif_core.dic' version 2.4.1 from
2010-06-29.

'_exptl_absorpt_correction_type' value 'MULTI-SCAN' changed
to 'multi-scan' according to
'/home/saulius/struct/CIF-dictionaries/cif_core.dic' dictionary named
'cif_core.dic' version 2.4.1 from
2010-06-29.

'_refine_ls_hydrogen_treatment' value 'Constr' changed to
'constr' according to '/home/saulius/struct/CIF-dictionaries/cif_core.dic'
dictionary named 'cif_core.dic' version 2.4.1 from 2010-06-29.

Automatic conversion script
Id: cif_fix_enum 1527 2010-12-29 10:47:43Z saulius 

The following automatic conversions were performed:

'_exptl_crystal_density_meas' value 'NONE' was changed to '?' - the
value is perceived as not measured.

Automatic conversion script
Id: cif_fix_values 3008 2015-01-20 13:52:24Z robertas 
;
_cod_original_sg_symbol_H-M Pbcn
_cod_database_code 7202320

loop_
_symmetry_equiv_pos_as_xyz
'x, y, z'
'-x+1/2, -y+1/2, z+1/2'
'-x, y, -z+1/2'
'x+1/2, -y+1/2, -z'
'-x, -y, -z'
'x-1/2, y-1/2, -z-1/2'
'x, -y, z-1/2'
'-x-1/2, y-1/2, z'

loop_
_atom_site_label
_atom_site_type_symbol
_atom_site_fract_x
_atom_site_fract_y
_atom_site_fract_z
_atom_site_U_iso_or_equiv
_atom_site_adp_type
_atom_site_occupancy
_atom_site_symmetry_multiplicity
_atom_site_calc_flag
_atom_site_refinement_flags
_atom_site_disorder_assembly
_atom_site_disorder_group
Ni1 Ni 0.5000 0.23230(3) 1.2500 0.0418(2) Uani 1 2 d S . .
N1 N 0.45040(12) 0.17169(13) 1.1422(4) 0.0454(9) Uani 1 1 d . . .
N2 N 0.28410(12) 0.00941(13) 0.7989(4) 0.0376(8) Uani 1 1 d . . .
N3 N 0.31638(13) -0.03165(13) 0.8537(4) 0.0432(8) Uani 1 1 d . . .
N4 N 0.19383(13) -0.02373(13) 0.8043(4) 0.0390(8) Uani 1 1 d . . .
N5 N 0.16071(12) 0.01351(13) 0.8775(4) 0.0401(8) Uani 1 1 d . . .
N6 N 0.04817(13) -0.20558(13) 1.1476(4) 0.0441(9) Uani 1 1 d . . .
N7 N 0.54676(15) 0.23086(15) 1.0417(5) 0.0539(10) Uani 1 1 d . . .
N8 N 0.6021(2) 0.2028(2) 0.8085(7) 0.1101(19) Uani 1 1 d . . .
N9 N 0.6835(2) 0.2418(2) 0.7053(9) 0.118(2) Uani 1 1 d . . .
C1 C 0.39701(15) 0.17386(17) 1.1557(6) 0.0476(11) Uani 1 1 d . . .
H1 H 0.3819 0.2029 1.2118 0.057 Uiso 1 1 calc R . .
C2 C 0.36311(15) 0.13518(16) 1.0908(5) 0.0442(10) Uani 1 1 d . . .
H2 H 0.3262 0.1381 1.1067 0.053 Uiso 1 1 calc R . .
C3 C 0.38363(15) 0.09223(16) 1.0024(5) 0.0402(10) Uani 1 1 d . . .
C4 C 0.43960(16) 0.09080(17) 0.9887(6) 0.0506(12) Uani 1 1 d . . .
H4 H 0.4559 0.0627 0.9312 0.061 Uiso 1 1 calc R . .
C5 C 0.47058(17) 0.13005(17) 1.0588(6) 0.0553(13) Uani 1 1 d . . .
H5 H 0.5077 0.1276 1.0478 0.066 Uiso 1 1 calc R . .
C6 C 0.34888(15) 0.05089(16) 0.9295(5) 0.0395(10) Uani 1 1 d . . .
C7 C 0.30196(15) 0.05921(16) 0.8414(5) 0.0380(10) Uani 1 1 d . . .
C8 C 0.35612(16) -0.00639(17) 0.9310(5) 0.0421(10) Uani 1 1 d . . .
C9 C 0.27360(18) 0.10887(18) 0.7893(6) 0.0621(14) Uani 1 1 d . . .
H9A H 0.2733 0.1108 0.6716 0.093 Uiso 1 1 calc R . .
H9B H 0.2917 0.1400 0.8329 0.093 Uiso 1 1 calc R . .
H9C H 0.2373 0.1080 0.8294 0.093 Uiso 1 1 calc R . .
C10 C 0.39996(17) -0.0395(2) 1.0063(6) 0.0609(13) Uani 1 1 d . . .
H10A H 0.3868 -0.0752 1.0296 0.091 Uiso 1 1 calc R . .
H10B H 0.4117 -0.0226 1.1063 0.091 Uiso 1 1 calc R . .
H10C H 0.4296 -0.0418 0.9313 0.091 Uiso 1 1 calc R . .
C11 C 0.23743(14) -0.00501(17) 0.7035(5) 0.0413(10) Uani 1 1 d . . .
H11A H 0.2257 0.0263 0.6412 0.050 Uiso 1 1 calc R . .
H11B H 0.2471 -0.0332 0.6261 0.050 Uiso 1 1 calc R . .
C12 C 0.17981(16) -0.07522(16) 0.8409(5) 0.0433(10) Uani 1 1 d . . .
C13 C 0.13561(16) -0.07200(16) 0.9423(5) 0.0407(10) Uani 1 1 d . . .
C14 C 0.12542(15) -0.01617(16) 0.9613(5) 0.0384(10) Uani 1 1 d . . .
C15 C 0.21053(19) -0.12272(17) 0.7786(7) 0.0713(16) Uani 1 1 d . . .
H15A H 0.2053 -0.1260 0.6623 0.107 Uiso 1 1 calc R . .
H15B H 0.1980 -0.1550 0.8319 0.107 Uiso 1 1 calc R . .
H15C H 0.2480 -0.1178 0.8015 0.107 Uiso 1 1 calc R . .
C16 C 0.07993(16) 0.01107(18) 1.0473(5) 0.0523(12) Uani 1 1 d . . .
H16A H 0.0932 0.0418 1.1071 0.078 Uiso 1 1 calc R . .
H16B H 0.0634 -0.0140 1.1220 0.078 Uiso 1 1 calc R . .
H16C H 0.0539 0.0229 0.9680 0.078 Uiso 1 1 calc R . .
C17 C 0.06877(17) -0.16594(16) 1.2411(6) 0.0520(11) Uani 1 1 d . . .
H17 H 0.0639 -0.1681 1.3541 0.062 Uiso 1 1 calc R . .
C18 C 0.09683(17) -0.12194(17) 1.1796(6) 0.0518(12) Uani 1 1 d . . .
H18 H 0.1096 -0.0953 1.2503 0.062 Uiso 1 1 calc R . .
C19 C 0.10574(16) -0.11779(16) 1.0124(5) 0.0432(11) Uani 1 1 d . . .
C20 C 0.08529(18) -0.15913(17) 0.9154(5) 0.0548(12) Uani 1 1 d . . .
H20 H 0.0901 -0.1584 0.8022 0.066 Uiso 1 1 calc R . .
C21 C 0.05769(17) -0.20155(18) 0.9883(6) 0.0548(12) Uani 1 1 d . . .
H21 H 0.0450 -0.2291 0.9207 0.066 Uiso 1 1 calc R . .
C22 C 0.5751(2) 0.22031(19) 0.9364(7) 0.0607(13) Uani 1 1 d . . .
C23 C 0.6463(3) 0.2258(2) 0.7614(8) 0.0788(16) Uani 1 1 d . . .
O1 O 0.7953(3) 0.2393(4) 0.8344(13) 0.207(5) Uani 0.750(11) 1 d P A 1
O1' O 0.8185(10) 0.2094(13) 0.574(3) 0.25(2) Uani 0.250(11) 1 d P A 2

loop_
_atom_site_aniso_label
_atom_site_aniso_U_11
_atom_site_aniso_U_22
_atom_site_aniso_U_33
_atom_site_aniso_U_23
_atom_site_aniso_U_13
_atom_site_aniso_U_12
Ni1 0.0348(4) 0.0301(4) 0.0605(5) 0.000 -0.0155(4) 0.000
N1 0.0306(18) 0.039(2) 0.066(2) -0.0056(19) -0.0108(17) 0.0011(16)
N2 0.0383(18) 0.039(2) 0.0352(19) -0.0028(15) -0.0021(14) -0.0107(16)
N3 0.046(2) 0.037(2) 0.047(2) -0.0021(17) 0.0000(17) -0.0029(17)
N4 0.0379(18) 0.039(2) 0.040(2) -0.0005(16) 0.0017(15) -0.0126(16)
N5 0.0388(18) 0.039(2) 0.042(2) 0.0042(16) -0.0024(16) -0.0043(16)
N6 0.0433(19) 0.035(2) 0.054(2) -0.0063(18) 0.0153(18) -0.0054(16)
N7 0.044(2) 0.044(2) 0.074(3) 0.001(2) -0.012(2) 0.0019(18)
N8 0.124(5) 0.103(4) 0.103(4) -0.033(4) 0.031(4) -0.028(4)
N9 0.093(4) 0.068(3) 0.193(7) -0.005(4) 0.053(4) -0.001(3)
C1 0.038(2) 0.038(2) 0.067(3) -0.015(2) -0.007(2) 0.0002(19)
C2 0.031(2) 0.044(3) 0.057(3) -0.011(2) -0.0041(19) -0.0052(19)
C3 0.040(2) 0.037(2) 0.043(2) -0.003(2) -0.0064(18) -0.0046(19)
C4 0.040(2) 0.034(2) 0.077(3) -0.015(2) -0.003(2) 0.0022(19)
C5 0.032(2) 0.043(3) 0.090(4) -0.016(3) -0.012(2) 0.003(2)
C6 0.034(2) 0.040(2) 0.044(3) -0.004(2) -0.0006(18) -0.0089(18)
C7 0.035(2) 0.036(2) 0.043(2) -0.001(2) 0.0030(19) -0.0108(18)
C8 0.040(2) 0.043(3) 0.043(2) -0.002(2) -0.0010(19) -0.001(2)
C9 0.053(3) 0.049(3) 0.084(4) 0.009(3) -0.020(3) -0.011(2)
C10 0.054(3) 0.060(3) 0.068(3) -0.002(3) -0.007(2) -0.001(2)
C11 0.038(2) 0.047(3) 0.040(2) 0.001(2) 0.0000(17) -0.0167(19)
C12 0.044(2) 0.037(2) 0.049(3) -0.003(2) 0.004(2) -0.011(2)
C13 0.041(2) 0.035(2) 0.046(3) 0.001(2) 0.003(2) -0.0120(19)
C14 0.034(2) 0.044(3) 0.038(2) 0.0036(19) -0.0033(17) -0.0045(19)
C15 0.070(3) 0.045(3) 0.099(4) -0.019(3) 0.029(3) -0.014(2)
C16 0.044(2) 0.057(3) 0.055(3) 0.002(2) 0.001(2) 0.005(2)
C17 0.063(3) 0.042(3) 0.052(3) -0.003(2) 0.011(2) -0.009(2)
C18 0.062(3) 0.042(3) 0.051(3) -0.007(2) 0.009(2) -0.017(2)
C19 0.041(2) 0.036(2) 0.052(3) -0.001(2) 0.011(2) -0.0051(19)
C20 0.068(3) 0.053(3) 0.043(3) -0.009(2) 0.017(2) -0.024(2)
C21 0.062(3) 0.043(3) 0.060(3) -0.010(2) 0.020(2) -0.019(2)
C22 0.066(3) 0.045(3) 0.070(4) -0.002(3) -0.008(3) -0.002(3)
C23 0.078(4) 0.051(3) 0.108(5) -0.006(3) 0.017(4) 0.005(3)
O1 0.123(6) 0.256(10) 0.242(11) 0.006(8) -0.049(7) -0.076(7)
O1' 0.20(3) 0.39(4) 0.15(2) 0.17(3) -0.098(19) -0.21(3)

loop_
_atom_type_symbol
_atom_type_description
_atom_type_scat_dispersion_real
_atom_type_scat_dispersion_imag
_atom_type_scat_source
C C 0.0033 0.0016 'International Tables Vol C Tables 4.2.6.8 and 6.1.1.4'
H H 0.0000 0.0000 'International Tables Vol C Tables 4.2.6.8 and 6.1.1.4'
N N 0.0061 0.0033 'International Tables Vol C Tables 4.2.6.8 and 6.1.1.4'
O O 0.0106 0.0060 'International Tables Vol C Tables 4.2.6.8 and 6.1.1.4'
Ni Ni 0.3393 1.1124 'International Tables Vol C Tables 4.2.6.8 and 6.1.1.4'

loop_
_geom_angle_atom_site_label_1
_geom_angle_atom_site_label_2
_geom_angle_atom_site_label_3
_geom_angle
_geom_angle_site_symmetry_1
_geom_angle_site_symmetry_3
_geom_angle_publ_flag
N7 Ni1 N7 178.0(2) . 3_657 ?
N7 Ni1 N6 91.00(14) . 6_668 ?
N7 Ni1 N6 90.44(14) 3_657 6_668 ?
N7 Ni1 N6 90.44(14) . 8_665 ?
N7 Ni1 N6 91.00(14) 3_657 8_665 ?
N6 Ni1 N6 87.24(17) 6_668 8_665 ?
N7 Ni1 N1 88.59(14) . . ?
N7 Ni1 N1 90.01(14) 3_657 . ?
N6 Ni1 N1 178.21(13) 6_668 . ?
N6 Ni1 N1 91.02(12) 8_665 . ?
N7 Ni1 N1 90.01(14) . 3_657 ?
N7 Ni1 N1 88.59(14) 3_657 3_657 ?
N6 Ni1 N1 91.02(12) 6_668 3_657 ?
N6 Ni1 N1 178.21(13) 8_665 3_657 ?
N1 Ni1 N1 90.73(17) . 3_657 ?
C5 N1 C1 116.7(3) . . ?
C5 N1 Ni1 122.3(3) . . ?
C1 N1 Ni1 121.0(3) . . ?
C7 N2 N3 113.4(3) . . ?
C7 N2 C11 128.8(3) . . ?
N3 N2 C11 117.8(3) . . ?
C8 N3 N2 104.2(3) . . ?
C12 N4 N5 112.3(3) . . ?
C12 N4 C11 128.6(4) . . ?
N5 N4 C11 119.2(3) . . ?
C14 N5 N4 104.5(3) . . ?
C21 N6 C17 115.7(4) . . ?
C21 N6 Ni1 122.8(3) . 6_558 ?
C17 N6 Ni1 121.3(3) . 6_558 ?
C22 N7 Ni1 166.8(4) . . ?
C23 N8 C22 121.8(6) . . ?
N1 C1 C2 123.3(4) . . ?
N1 C1 H1 118.3 . . ?
C2 C1 H1 118.3 . . ?
C1 C2 C3 120.4(4) . . ?
C1 C2 H2 119.8 . . ?
C3 C2 H2 119.8 . . ?
C2 C3 C4 115.4(4) . . ?
C2 C3 C6 121.9(4) . . ?
C4 C3 C6 122.6(4) . . ?
C5 C4 C3 120.8(4) . . ?
C5 C4 H4 119.6 . . ?
C3 C4 H4 119.6 . . ?
N1 C5 C4 123.3(4) . . ?
N1 C5 H5 118.3 . . ?
C4 C5 H5 118.3 . . ?
C7 C6 C8 105.0(3) . . ?
C7 C6 C3 127.2(4) . . ?
C8 C6 C3 127.8(4) . . ?
N2 C7 C6 106.0(3) . . ?
N2 C7 C9 121.6(4) . . ?
C6 C7 C9 132.4(4) . . ?
N3 C8 C6 111.5(4) . . ?
N3 C8 C10 118.8(4) . . ?
C6 C8 C10 129.6(4) . . ?
C7 C9 H9A 109.5 . . ?
C7 C9 H9B 109.5 . . ?
H9A C9 H9B 109.5 . . ?
C7 C9 H9C 109.5 . . ?
H9A C9 H9C 109.5 . . ?
H9B C9 H9C 109.5 . . ?
C8 C10 H10A 109.5 . . ?
C8 C10 H10B 109.5 . . ?
H10A C10 H10B 109.5 . . ?
C8 C10 H10C 109.5 . . ?
H10A C10 H10C 109.5 . . ?
H10B C10 H10C 109.5 . . ?
N4 C11 N2 112.3(3) . . ?
N4 C11 H11A 109.1 . . ?
N2 C11 H11A 109.1 . . ?
N4 C11 H11B 109.1 . . ?
N2 C11 H11B 109.1 . . ?
H11A C11 H11B 107.9 . . ?
N4 C12 C13 106.5(4) . . ?
N4 C12 C15 122.2(4) . . ?
C13 C12 C15 131.3(4) . . ?
C12 C13 C14 105.4(3) . . ?
C12 C13 C19 126.4(4) . . ?
C14 C13 C19 128.2(4) . . ?
N5 C14 C13 111.3(4) . . ?
N5 C14 C16 119.6(4) . . ?
C13 C14 C16 129.0(4) . . ?
C12 C15 H15A 109.5 . . ?
C12 C15 H15B 109.5 . . ?
H15A C15 H15B 109.5 . . ?
C12 C15 H15C 109.5 . . ?
H15A C15 H15C 109.5 . . ?
H15B C15 H15C 109.5 . . ?
C14 C16 H16A 109.5 . . ?
C14 C16 H16B 109.5 . . ?
H16A C16 H16B 109.5 . . ?
C14 C16 H16C 109.5 . . ?
H16A C16 H16C 109.5 . . ?
H16B C16 H16C 109.5 . . ?
N6 C17 C18 123.9(4) . . ?
N6 C17 H17 118.0 . . ?
C18 C17 H17 118.0 . . ?
C19 C18 C17 119.7(4) . . ?
C19 C18 H18 120.2 . . ?
C17 C18 H18 120.2 . . ?
C18 C19 C20 116.6(4) . . ?
C18 C19 C13 121.4(4) . . ?
C20 C19 C13 122.0(4) . . ?
C21 C20 C19 119.5(4) . . ?
C21 C20 H20 120.2 . . ?
C19 C20 H20 120.2 . . ?
N6 C21 C20 124.5(4) . . ?
N6 C21 H21 117.8 . . ?
C20 C21 H21 117.8 . . ?
N7 C22 N8 171.3(6) . . ?
N9 C23 N8 171.9(8) . . ?

loop_
_geom_bond_atom_site_label_1
_geom_bond_atom_site_label_2
_geom_bond_distance
_geom_bond_site_symmetry_2
_geom_bond_publ_flag
Ni1 N7 2.059(5) . ?
Ni1 N7 2.059(5) 3_657 ?
Ni1 N6 2.118(3) 6_668 ?
Ni1 N6 2.118(3) 8_665 ?
Ni1 N1 2.129(3) . ?
Ni1 N1 2.129(3) 3_657 ?
N1 C5 1.330(5) . ?
N1 C1 1.335(5) . ?
N2 C7 1.352(5) . ?
N2 N3 1.368(4) . ?
N2 C11 1.442(5) . ?
N3 C8 1.328(5) . ?
N4 C12 1.351(5) . ?
N4 N5 1.371(4) . ?
N4 C11 1.438(5) . ?
N5 C14 1.332(5) . ?
N6 C21 1.323(5) . ?
N6 C17 1.342(5) . ?
N6 Ni1 2.118(3) 6_558 ?
N7 C22 1.140(6) . ?
N8 C23 1.294(7) . ?
N8 C22 1.314(7) . ?
N9 C23 1.107(7) . ?
C1 C2 1.380(5) . ?
C1 H1 0.9300 . ?
C2 C3 1.380(5) . ?
C2 H2 0.9300 . ?
C3 C4 1.398(5) . ?
C3 C6 1.464(5) . ?
C4 C5 1.364(5) . ?
C4 H4 0.9300 . ?
C5 H5 0.9300 . ?
C6 C7 1.386(5) . ?
C6 C8 1.425(6) . ?
C7 C9 1.477(5) . ?
C8 C10 1.495(6) . ?
C9 H9A 0.9600 . ?
C9 H9B 0.9600 . ?
C9 H9C 0.9600 . ?
C10 H10A 0.9600 . ?
C10 H10B 0.9600 . ?
C10 H10C 0.9600 . ?
C11 H11A 0.9700 . ?
C11 H11B 0.9700 . ?
C12 C13 1.378(5) . ?
C12 C15 1.489(6) . ?
C13 C14 1.410(5) . ?
C13 C19 1.469(5) . ?
C14 C16 1.492(5) . ?
C15 H15A 0.9600 . ?
C15 H15B 0.9600 . ?
C15 H15C 0.9600 . ?
C16 H16A 0.9600 . ?
C16 H16B 0.9600 . ?
C16 H16C 0.9600 . ?
C17 C18 1.385(5) . ?
C17 H17 0.9300 . ?
C18 C19 1.384(6) . ?
C18 H18 0.9300 . ?
C19 C20 1.388(5) . ?
C20 C21 1.386(6) . ?
C20 H20 0.9300 . ?
C21 H21 0.9300 . ?
